data_7228844
loop_
_publ_author_name
'Choquesillo-Lazarte, Duane'
'Nemec, Vinko'
'Cin\<ci\'c, Dominik'

_publ_section_title
;
 Halogen bonded cocrystals of active pharmaceutical ingredients:
 pyrazinamide, lidocaine and pentoxifylline in combination with
 haloperfluorinated compounds
;
_journal_name_full CrystEngComm
_journal_paper_doi 10.1039/C7CE01252G
_journal_year 2017
_chemical_absolute_configuration ad
_chemical_formula_moiety 'C13 H18 N4 O3, C6 F4 I2'
_chemical_formula_sum 'C19 H18 F4 I2 N4 O3'
_chemical_formula_weight 680.17
_chemical_melting_point 388.15
_space_group_crystal_system orthorhombic
_space_group_IT_number 33
_space_group_name_Hall 'P 2c -2n'
_space_group_name_H-M_alt 'P n a 21'
_symmetry_space_group_name_Hall 'P 2c -2n'
_symmetry_space_group_name_H-M 'P n a 21'
_atom_sites_solution_hydrogens geom
_atom_sites_solution_primary dual
_audit_creation_date 2017-02-03
_audit_creation_method
;
Olex2 1.2
(compiled 2017.01.04 svn.r3372 for OlexSys, GUI svn.r5292)
;
_audit_update_record
;
2017-07-26 deposited with the CCDC.
2017-08-02 downloaded from the CCDC.
;
_cell_angle_alpha 90
_cell_angle_beta 90
_cell_angle_gamma 90
_cell_formula_units_Z 4
_cell_length_a 16.5437(5)
_cell_length_b 31.4061(9)
_cell_length_c 4.48440(10)
_cell_measurement_reflns_used 9984
_cell_measurement_temperature 293(2)
_cell_measurement_theta_max 66.129
_cell_measurement_theta_min 2.814
_cell_volume 2329.97(11)
_computing_cell_refinement 'SAINT v8.37A (Bruker, 2015)'
_computing_data_collection 'Bruker Apex3, 2016'
_computing_data_reduction 'SAINT v8.37A (Bruker, 2015)'
_computing_molecular_graphics 'Olex2 (Dolomanov et al., 2009)'
_computing_publication_material 'Olex2 (Dolomanov et al., 2009)'
_computing_structure_refinement 'XL (Sheldrick, 2008)'
_computing_structure_solution 'XS (Sheldrick, 2008)'
_diffrn_ambient_temperature 293(2)
_diffrn_measured_fraction_theta_full 0.998
_diffrn_measured_fraction_theta_max 0.998
_diffrn_measurement_device_type 'Bruker D8 Venture'
_diffrn_measurement_method '\f and \w scans'
_diffrn_radiation_monochromator multilayer
_diffrn_radiation_type CuK\a
_diffrn_radiation_wavelength 1.54178
_diffrn_reflns_av_R_equivalents 0.0986
_diffrn_reflns_av_unetI/netI 0.0530
_diffrn_reflns_Laue_measured_fraction_full 0.998
_diffrn_reflns_Laue_measured_fraction_max 0.998
_diffrn_reflns_limit_h_max 19
_diffrn_reflns_limit_h_min -19
_diffrn_reflns_limit_k_max 37
_diffrn_reflns_limit_k_min -37
_diffrn_reflns_limit_l_max 5
_diffrn_reflns_limit_l_min -5
_diffrn_reflns_number 39935
_diffrn_reflns_point_group_measured_fraction_full 0.993
_diffrn_reflns_point_group_measured_fraction_max 0.993
_diffrn_reflns_theta_full 66.697
_diffrn_reflns_theta_max 66.697
_diffrn_reflns_theta_min 2.814
_diffrn_source 'high brilliance microfocus sealed tube'
_diffrn_standards_number 0
_exptl_absorpt_coefficient_mu 21.754
_exptl_absorpt_correction_T_max 0.7528
_exptl_absorpt_correction_T_min 0.4889
_exptl_absorpt_correction_type multi-scan
_exptl_absorpt_process_details
'SADABS-2016/2 (Bruker,2016/2) was used for absorption correction. wR2(int) was 0.1192 before and 0.0888 after correction. The Ratio of minimum to maximum transmission is 0.6494. The \l/2 correction factor is Not present.'
_exptl_crystal_colour colourless
_exptl_crystal_colour_primary colourless
_exptl_crystal_density_diffrn 1.939
_exptl_crystal_description prism
_exptl_crystal_F_000 1304
_exptl_crystal_size_max 0.1
_exptl_crystal_size_mid 0.1
_exptl_crystal_size_min 0.08
_refine_diff_density_max 0.835
_refine_diff_density_min -0.552
_refine_diff_density_rms 0.104
_refine_ls_abs_structure_details
;
 Flack x determined using 791 quotients [(I+)-(I-)]/[(I+)+(I-)]
 (Parsons, Flack and Wagner, Acta Cryst. B69 (2013) 249-259).
;
_refine_ls_abs_structure_Flack 0.039(9)
_refine_ls_extinction_coef 0.00045(12)
_refine_ls_extinction_expression Fc^*^=kFc[1+0.001xFc^2^\l^3^/sin(2\q)]^-1/4^
_refine_ls_extinction_method 'SHELXL-2014/7 (Sheldrick 2014)'
_refine_ls_goodness_of_fit_ref 1.031
_refine_ls_hydrogen_treatment constr
_refine_ls_matrix_type full
_refine_ls_number_parameters 293
_refine_ls_number_reflns 4107
_refine_ls_number_restraints 1
_refine_ls_restrained_S_all 1.031
_refine_ls_R_factor_all 0.0953
_refine_ls_R_factor_gt 0.0531
_refine_ls_shift/su_max 0.001
_refine_ls_shift/su_mean 0.000
_refine_ls_structure_factor_coef Fsqd
_refine_ls_weighting_details 'w=1/[\s^2^(Fo^2^)+(0.0851P)^2^+1.0111P] where P=(Fo^2^+2Fc^2^)/3'
_refine_ls_weighting_scheme calc
_refine_ls_wR_factor_gt 0.1338
_refine_ls_wR_factor_ref 0.1613
_reflns_Friedel_coverage 0.745
_reflns_Friedel_fraction_full 0.987
_reflns_Friedel_fraction_max 0.986
_reflns_number_gt 2529
_reflns_number_total 4107
_reflns_threshold_expression 'I > 2\s(I)'
_cod_data_source_file c7ce01252g2.cif
_cod_data_source_block PXF_TFIB
_cod_database_code 7228844
_shelx_shelxl_version_number 2014/7
_shelx_space_group_comment
;
The symmetry employed for this shelxl refinement is uniquely defined
by the following loop, which should always be used as a source of
symmetry information in preference to the above space-group names.
They are only intended as comments.
;
_shelx_estimated_absorpt_t_max 0.275
_shelx_estimated_absorpt_t_min 0.220
_olex2_refinement_description
;
1. Fixed Uiso
 At 1.2 times of:
  All C(H) groups, All C(H,H) groups
 At 1.5 times of:
  All C(H,H,H) groups
2.a Secondary CH2 refined with riding coordinates:
 C1(H1A,H1B), C2(H2A,H2B), C3(H3A,H3B), C4(H4A,H4B)
2.b Aromatic/amide H refined with riding coordinates:
 C12(H12)
2.c Idealised Me refined as rotating group:
 C6(H6A,H6B,H6C), C8(H8A,H8B,H8C), C13(H13A,H13B,H13C)
;
_olex2_submission_special_instructions 'No special instructions were received'

loop_
_space_group_symop_operation_xyz
'x, y, z'
'-x, -y, z+1/2'
'x+1/2, -y+1/2, z'
'-x+1/2, y+1/2, z+1/2'

loop_
_atom_site_label
_atom_site_type_symbol
_atom_site_fract_x
_atom_site_fract_y
_atom_site_fract_z
_atom_site_U_iso_or_equiv
_atom_site_adp_type
_atom_site_occupancy
_atom_site_site_symmetry_order
_atom_site_calc_flag
_atom_site_refinement_flags_posn
O1 O -0.1133(10) 0.6349(6) 0.305(4) 0.125(6) Uani 1 1 d .
N1 N 0.1136(9) 0.7485(4) 0.219(3) 0.069(3) Uani 1 1 d .
C1 C 0.0918(9) 0.7124(4) 0.025(6) 0.075(4) Uani 1 1 d .
H1A H 0.1392 0.7029 -0.0832 0.090 Uiso 1 1 calc R
H1B H 0.0517 0.7215 -0.1191 0.090 Uiso 1 1 calc R
O2 O -0.0125(8) 0.7752(4) 0.171(3) 0.095(4) Uani 1 1 d .
N2 N 0.0729(8) 0.8102(4) 0.478(4) 0.072(4) Uani 1 1 d .
C2 C 0.0575(12) 0.6750(5) 0.212(4) 0.080(5) Uani 1 1 d .
H2A H 0.0972 0.6661 0.3586 0.096 Uiso 1 1 calc R
H2B H 0.0095 0.6843 0.3182 0.096 Uiso 1 1 calc R
O3 O 0.2403(8) 0.7199(3) 0.274(3) 0.081(3) Uani 1 1 d .
N3 N 0.1733(9) 0.8401(4) 0.804(4) 0.081(4) Uani 1 1 d .
C3 C 0.0363(9) 0.6378(3) 0.013(6) 0.064(3) Uani 1 1 d .
H3A H 0.0833 0.6303 -0.1052 0.077 Uiso 1 1 calc R
H3B H -0.0062 0.6463 -0.1230 0.077 Uiso 1 1 calc R
N4 N 0.2719(8) 0.7921(4) 0.710(4) 0.071(4) Uani 1 1 d .
C4 C 0.0085(12) 0.5986(6) 0.186(5) 0.094(6) Uani 1 1 d .
H4A H 0.0480 0.5924 0.3398 0.113 Uiso 1 1 calc R
H4B H 0.0072 0.5744 0.0508 0.113 Uiso 1 1 calc R
C5 C -0.0761(16) 0.6032(8) 0.334(5) 0.102(7) Uani 1 1 d .
C6 C -0.1058(18) 0.5644(9) 0.479(8) 0.167(14) Uani 1 1 d .
H6A H -0.1354 0.5719 0.6556 0.250 Uiso 1 1 calc GR
H6B H -0.0609 0.5466 0.5319 0.250 Uiso 1 1 calc GR
H6C H -0.1407 0.5493 0.3445 0.250 Uiso 1 1 calc GR
C7 C 0.0536(11) 0.7781(5) 0.289(4) 0.075(5) Uani 1 1 d .
C8 C 0.0115(11) 0.8429(5) 0.549(8) 0.106(6) Uani 1 1 d .
H8A H -0.0386 0.8358 0.4528 0.160 Uiso 1 1 calc GR
H8B H 0.0297 0.8702 0.4788 0.160 Uiso 1 1 calc GR
H8C H 0.0034 0.8441 0.7606 0.160 Uiso 1 1 calc GR
C9 C 0.1476(10) 0.8110(4) 0.600(4) 0.070(5) Uani 1 1 d .
C10 C 0.2058(8) 0.7812(4) 0.542(5) 0.060(3) Uani 1 1 d .
C11 C 0.1919(11) 0.7474(5) 0.338(4) 0.067(4) Uani 1 1 d .
C12 C 0.2482(12) 0.8267(5) 0.864(4) 0.081(5) Uani 1 1 d .
H12 H 0.2814 0.8403 1.0017 0.097 Uiso 1 1 calc R
C13 C 0.3485(11) 0.7707(6) 0.726(6) 0.103(7) Uani 1 1 d .
H13A H 0.3419 0.7440 0.8270 0.154 Uiso 1 1 calc GR
H13B H 0.3861 0.7881 0.8342 0.154 Uiso 1 1 calc GR
H13C H 0.3686 0.7658 0.5283 0.154 Uiso 1 1 calc GR
I1 I 0.28989(7) 0.63695(3) 1.0350(4) 0.0883(4) Uani 1 1 d .
F1 F 0.4307(6) 0.5677(3) 1.122(3) 0.104(5) Uani 1 1 d .
I2 I 0.33579(7) 0.42886(3) 0.5159(4) 0.0844(4) Uani 1 1 d .
F2 F 0.4474(6) 0.4886(3) 0.934(3) 0.099(4) Uani 1 1 d .
F3 F 0.2007(7) 0.5004(4) 0.419(3) 0.118(5) Uani 1 1 d .
F4 F 0.1811(7) 0.5776(3) 0.618(3) 0.114(5) Uani 1 1 d .
C14 C 0.3041(11) 0.5753(5) 0.878(4) 0.075(5) Uani 1 1 d .
C15 C 0.3728(12) 0.5509(5) 0.949(4) 0.081(6) Uani 1 1 d .
C16 C 0.3818(11) 0.5106(5) 0.844(5) 0.079(5) Uani 1 1 d .
C17 C 0.3250(10) 0.4921(5) 0.665(5) 0.077(5) Uani 1 1 d .
C18 C 0.2602(11) 0.5157(5) 0.591(5) 0.085(6) Uani 1 1 d .
C19 C 0.2474(11) 0.5563(6) 0.697(4) 0.077(5) Uani 1 1 d .

loop_
_atom_site_aniso_label
_atom_site_aniso_U_11
_atom_site_aniso_U_22
_atom_site_aniso_U_33
_atom_site_aniso_U_23
_atom_site_aniso_U_13
_atom_site_aniso_U_12
O1 0.097(11) 0.134(14) 0.143(15) 0.036(12) -0.008(10) -0.010(10)
N1 0.077(9) 0.067(8) 0.063(8) -0.011(7) -0.005(7) 0.000(7)
C1 0.097(10) 0.069(8) 0.058(8) -0.009(13) 0.005(14) -0.019(7)
O2 0.081(8) 0.091(8) 0.114(11) 0.000(7) -0.020(7) 0.000(7)
N2 0.071(8) 0.061(6) 0.084(12) -0.002(8) -0.006(9) 0.001(5)
C2 0.101(13) 0.076(10) 0.061(11) -0.019(9) -0.001(10) -0.008(9)
O3 0.093(8) 0.066(7) 0.083(9) -0.009(6) 0.005(7) -0.016(6)
N3 0.090(10) 0.066(8) 0.086(11) -0.020(8) -0.015(9) 0.002(8)
C3 0.078(8) 0.048(6) 0.067(9) -0.014(10) -0.008(14) -0.007(6)
N4 0.071(9) 0.056(7) 0.088(10) -0.007(7) -0.003(7) -0.007(6)
C4 0.096(14) 0.075(11) 0.111(16) -0.001(10) -0.039(12) 0.001(10)
C5 0.123(19) 0.093(15) 0.089(15) 0.016(12) -0.027(13) -0.035(14)
C6 0.19(3) 0.20(3) 0.11(2) 0.07(2) -0.05(2) -0.11(2)
C7 0.066(11) 0.080(11) 0.078(12) 0.005(10) -0.008(10) -0.009(9)
C8 0.101(12) 0.086(10) 0.132(18) -0.026(17) -0.007(19) 0.029(10)
C9 0.082(11) 0.047(7) 0.079(15) -0.003(7) 0.012(9) 0.002(7)
C10 0.069(8) 0.049(6) 0.061(8) -0.004(9) -0.004(12) -0.002(6)
C11 0.095(13) 0.043(7) 0.063(10) 0.001(7) 0.011(9) 0.001(8)
C12 0.093(13) 0.070(10) 0.080(12) -0.016(9) -0.003(11) -0.012(10)
C13 0.073(12) 0.070(11) 0.16(2) -0.006(13) -0.017(12) 0.004(9)
I1 0.1007(8) 0.0631(5) 0.1010(9) -0.0154(9) -0.0023(13) 0.0014(5)
F1 0.088(7) 0.085(6) 0.138(13) -0.025(7) -0.040(7) 0.007(5)
I2 0.1012(8) 0.0628(5) 0.0891(7) -0.0118(9) 0.0067(12) 0.0005(4)
F2 0.080(6) 0.089(6) 0.128(13) -0.012(6) -0.010(6) 0.016(5)
F3 0.112(8) 0.098(7) 0.143(14) -0.040(7) -0.040(8) 0.007(6)
F4 0.095(7) 0.088(6) 0.160(15) -0.033(7) -0.037(8) 0.015(5)
C14 0.074(11) 0.068(10) 0.082(12) -0.002(9) -0.003(9) -0.003(8)
C15 0.087(11) 0.069(9) 0.086(16) -0.003(9) -0.007(10) -0.014(9)
C16 0.074(11) 0.072(10) 0.090(13) -0.010(9) 0.002(10) 0.001(9)
C17 0.073(11) 0.049(8) 0.110(14) -0.014(8) -0.004(10) 0.010(8)
C18 0.081(11) 0.073(10) 0.10(2) -0.015(11) -0.005(12) -0.017(9)
C19 0.076(11) 0.074(10) 0.081(12) -0.006(9) -0.014(10) 0.004(9)

loop_
_atom_type_symbol
_atom_type_description
_atom_type_scat_dispersion_real
_atom_type_scat_dispersion_imag
_atom_type_scat_source
C C 0.0181 0.0091 'International Tables Vol C Tables 4.2.6.8 and 6.1.1.4'
H H 0.0000 0.0000 'International Tables Vol C Tables 4.2.6.8 and 6.1.1.4'
F F 0.0727 0.0534 'International Tables Vol C Tables 4.2.6.8 and 6.1.1.4'
I I -0.3257 6.8362 'International Tables Vol C Tables 4.2.6.8 and 6.1.1.4'
N N 0.0311 0.0180 'International Tables Vol C Tables 4.2.6.8 and 6.1.1.4'
O O 0.0492 0.0322 'International Tables Vol C Tables 4.2.6.8 and 6.1.1.4'

loop_
_geom_angle_atom_site_label_1
_geom_angle_atom_site_label_2
_geom_angle_atom_site_label_3
_geom_angle
C7 N1 C1 118.1(14)
C7 N1 C11 126.0(14)
C11 N1 C1 115.6(13)
N1 C1 H1A 109.5
N1 C1 H1B 109.5
N1 C1 C2 110.6(17)
H1A C1 H1B 108.1
C2 C1 H1A 109.5
C2 C1 H1B 109.5
C7 N2 C8 119.3(16)
C9 N2 C7 118.8(14)
C9 N2 C8 122.0(16)
C1 C2 H2A 109.5
C1 C2 H2B 109.5
H2A C2 H2B 108.1
C3 C2 C1 110.5(16)
C3 C2 H2A 109.5
C3 C2 H2B 109.5
C12 N3 C9 102.4(14)
C2 C3 H3A 108.9
C2 C3 H3B 108.9
C2 C3 C4 113.2(19)
H3A C3 H3B 107.8
C4 C3 H3A 108.9
C4 C3 H3B 108.9
C10 N4 C13 128.0(14)
C12 N4 C10 104.5(14)
C12 N4 C13 127.5(16)
C3 C4 H4A 108.7
C3 C4 H4B 108.7
C3 C4 C5 114.4(16)
H4A C4 H4B 107.6
C5 C4 H4A 108.7
C5 C4 H4B 108.7
O1 C5 C4 120(2)
O1 C5 C6 125(3)
C6 C5 C4 114(2)
C5 C6 H6A 109.5
C5 C6 H6B 109.5
C5 C6 H6C 109.5
H6A C6 H6B 109.5
H6A C6 H6C 109.5
H6B C6 H6C 109.5
O2 C7 N1 119.3(17)
O2 C7 N2 122.7(17)
N2 C7 N1 118.0(15)
N2 C8 H8A 109.5
N2 C8 H8B 109.5
N2 C8 H8C 109.5
H8A C8 H8B 109.5
H8A C8 H8C 109.5
H8B C8 H8C 109.5
N2 C9 N3 124.7(15)
N2 C9 C10 123.7(15)
N3 C9 C10 111.5(16)
N4 C10 C11 132.0(14)
C9 C10 N4 106.7(15)
C9 C10 C11 121.3(15)
N1 C11 C10 112.2(14)
O3 C11 N1 122.6(15)
O3 C11 C10 125.3(17)
N3 C12 N4 114.9(16)
N3 C12 H12 122.6
N4 C12 H12 122.6
N4 C13 H13A 109.5
N4 C13 H13B 109.5
N4 C13 H13C 109.5
H13A C13 H13B 109.5
H13A C13 H13C 109.5
H13B C13 H13C 109.5
C15 C14 I1 121.6(13)
C19 C14 I1 121.9(13)
C19 C14 C15 116.5(15)
F1 C15 C14 119.6(15)
F1 C15 C16 119.2(17)
C16 C15 C14 121.2(17)
F2 C16 C15 117.6(17)
F2 C16 C17 120.7(15)
C15 C16 C17 121.7(17)
C16 C17 I2 122.1(12)
C18 C17 I2 120.7(13)
C18 C17 C16 117.2(15)
F3 C18 C17 121.9(16)
F3 C18 C19 114.7(16)
C17 C18 C19 123.3(17)
F4 C19 C14 119.9(15)
F4 C19 C18 120.0(16)
C18 C19 C14 120.1(16)

loop_
_geom_bond_atom_site_label_1
_geom_bond_atom_site_label_2
_geom_bond_distance
O1 C5 1.18(3)
N1 C1 1.47(2)
N1 C7 1.40(2)
N1 C11 1.40(2)
C1 H1A 0.9700
C1 H1B 0.9700
C1 C2 1.55(2)
O2 C7 1.22(2)
N2 C7 1.36(2)
N2 C8 1.48(2)
N2 C9 1.35(2)
C2 H2A 0.9700
C2 H2B 0.9700
C2 C3 1.51(2)
O3 C11 1.212(19)
N3 C9 1.36(2)
N3 C12 1.34(2)
C3 H3A 0.9700
C3 H3B 0.9700
C3 C4 1.53(3)
N4 C10 1.37(2)
N4 C12 1.35(2)
N4 C13 1.43(2)
C4 H4A 0.9700
C4 H4B 0.9700
C4 C5 1.56(3)
C5 C6 1.46(3)
C6 H6A 0.9600
C6 H6B 0.9600
C6 H6C 0.9600
C8 H8A 0.9600
C8 H8B 0.9600
C8 H8C 0.9600
C9 C10 1.37(2)
C10 C11 1.42(2)
C12 H12 0.9300
C13 H13A 0.9600
C13 H13B 0.9600
C13 H13C 0.9600
I1 C14 2.072(16)
F1 C15 1.34(2)
I2 C17 2.102(15)
F2 C16 1.35(2)
F3 C18 1.34(2)
F4 C19 1.332(19)
C14 C15 1.41(3)
C14 C19 1.38(2)
C15 C16 1.36(2)
C16 C17 1.37(2)
C17 C18 1.35(2)
C18 C19 1.38(2)
